data_1544928
loop_
_publ_author_name
'Yamano, Ryota'
'Hara, Jun'
'Murayama, Koichi'
'Sugiyama, Haruki'
'Teraoka, Kota'
'Uekusa, Hidehiro'
'Kawauchi, Susumu'
'Shibata, Yu'
'Tanaka, Ken'

_publ_section_title
;
 Rh-Mediated Enantioselective Synthesis, Crystal Structures, and
 Photophysical/Chiroptical Properties of Phenanthrenol-Based
 [9]Helicene-like Molecules.
;
_journal_issue 1
_journal_name_full 'Organic letters'
_journal_page_first 42
_journal_page_last 45
_journal_paper_doi 10.1021/acs.orglett.6b03279
_journal_volume 19
_journal_year 2017
_chemical_formula_moiety 'C38 H26 O2'
_chemical_formula_sum 'C38 H26 O2'
_chemical_formula_weight 514.59
_space_group_crystal_system monoclinic
_space_group_IT_number 14
_space_group_name_Hall '-P 2yn'
_space_group_name_H-M_alt 'P 1 21/n 1'
_symmetry_space_group_name_Hall '-P 2yn'
_symmetry_space_group_name_H-M 'P 1 21/n 1'
_atom_sites_solution_hydrogens geom
_atom_sites_solution_primary dual
_atom_sites_solution_secondary difmap
_audit_creation_method SHELXL-2014/7
_cell_angle_alpha 90.00(3)
_cell_angle_beta 90.22(3)
_cell_angle_gamma 90.00(3)
_cell_formula_units_Z 8
_cell_length_a 15.308(3)
_cell_length_b 18.011(4)
_cell_length_c 18.454(4)
_cell_measurement_reflns_used 35720
_cell_measurement_temperature 173(2)
_cell_measurement_theta_max 68.2
_cell_measurement_theta_min 3.43
_cell_volume 5088.0(19)
_computing_cell_refinement 'PROCESS-AUTO (Rigaku, 1998)'
_computing_data_collection 'PROCESS-AUTO (Rigaku, 1998)'
_computing_data_reduction 'PROCESS-AUTO (Rigaku, 1998)'
_computing_molecular_graphics 'ORTEP-3 (Farrugia, 2008)'
_computing_publication_material 'SHELXL-2014/07 (Sheldrick, 2014)'
_computing_structure_refinement 'SHELXL-2014/7 (Sheldrick, 2014)'
_computing_structure_solution 'SHELXT 2014/4 (Sheldrick, 2014)'
_diffrn_ambient_temperature 173(2)
_diffrn_measured_fraction_theta_full 1.000
_diffrn_measured_fraction_theta_max 0.999
_diffrn_measurement_device_type 'RIGAKU R-AXIS RAPID-II IP Area Detector'
_diffrn_measurement_method '\w scans'
_diffrn_radiation_type CuK\a
_diffrn_radiation_wavelength 1.54186
_diffrn_reflns_av_R_equivalents 0.0227
_diffrn_reflns_av_unetI/netI 0.0146
_diffrn_reflns_Laue_measured_fraction_full 1.000
_diffrn_reflns_Laue_measured_fraction_max 0.999
_diffrn_reflns_limit_h_max 18
_diffrn_reflns_limit_h_min -18
_diffrn_reflns_limit_k_max 21
_diffrn_reflns_limit_k_min -21
_diffrn_reflns_limit_l_max 21
_diffrn_reflns_limit_l_min -22
_diffrn_reflns_number 58637
_diffrn_reflns_point_group_measured_fraction_full 1.000
_diffrn_reflns_point_group_measured_fraction_max 0.999
_diffrn_reflns_theta_full 67.686
_diffrn_reflns_theta_max 68.220
_diffrn_reflns_theta_min 3.429
_diffrn_source 'rotating anode X-ray tube'
_exptl_absorpt_coefficient_mu 0.635
_exptl_absorpt_correction_T_max 0.944
_exptl_absorpt_correction_T_min 0.834
_exptl_absorpt_correction_type multi-scan
_exptl_absorpt_process_details 'Absorption was corrected by ABSCOR'
_exptl_crystal_colour yellow
_exptl_crystal_density_diffrn 1.344
_exptl_crystal_description platelet
_exptl_crystal_F_000 2160
_exptl_crystal_size_max 0.245
_exptl_crystal_size_mid 0.143
_exptl_crystal_size_min 0.091
_refine_diff_density_max 0.272
_refine_diff_density_min -0.194
_refine_diff_density_rms 0.039
_refine_ls_extinction_method none
_refine_ls_goodness_of_fit_ref 1.050
_refine_ls_hydrogen_treatment constr
_refine_ls_matrix_type full
_refine_ls_number_parameters 725
_refine_ls_number_reflns 9300
_refine_ls_number_restraints 0
_refine_ls_restrained_S_all 1.050
_refine_ls_R_factor_all 0.0429
_refine_ls_R_factor_gt 0.0381
_refine_ls_shift/su_max 0.000
_refine_ls_shift/su_mean 0.000
_refine_ls_structure_factor_coef Fsqd
_refine_ls_weighting_details 'w=1/[\s^2^(Fo^2^)+(0.0537P)^2^+1.4869P] where P=(Fo^2^+2Fc^2^)/3'
_refine_ls_weighting_scheme calc
_refine_ls_wR_factor_gt 0.1004
_refine_ls_wR_factor_ref 0.1042
_reflns_Friedel_coverage 0.000
_reflns_number_gt 8168
_reflns_number_total 9300
_reflns_threshold_expression 'I > 2\s(I)'
_cod_data_source_file ol6b03279_si_002.cif
_cod_data_source_block shelx
_cod_depositor_comments 'Adding full bibliography for 1544928.cif.'
_cod_original_cell_volume 5087.9(19)
_cod_database_code 1544928
_shelx_shelxl_version_number 2014/7
_shelx_space_group_comment
;
The symmetry employed for this shelxl refinement is uniquely defined
by the following loop, which should always be used as a source of
symmetry information in preference to the above space-group names.
They are only intended as comments.
;
_shelx_estimated_absorpt_t_min 0.860
_shelx_estimated_absorpt_t_max 0.944

loop_
_space_group_symop_operation_xyz
'x, y, z'
'-x+1/2, y+1/2, -z+1/2'
'-x, -y, -z'
'x-1/2, -y-1/2, z-1/2'

loop_
_atom_site_label
_atom_site_type_symbol
_atom_site_fract_x
_atom_site_fract_y
_atom_site_fract_z
_atom_site_U_iso_or_equiv
_atom_site_adp_type
_atom_site_occupancy
_atom_site_site_symmetry_order
_atom_site_calc_flag
_atom_site_refinement_flags_posn
_atom_site_refinement_flags_adp
C1 C 0.02676(9) 0.31338(8) 0.56438(7) 0.0320(3) Uani 1 1 d . .
C2 C 0.05194(8) 0.38059(7) 0.59634(7) 0.0293(3) Uani 1 1 d . .
O4 O 0.04362(6) 0.51550(5) 0.59110(5) 0.0367(2) Uani 1 1 d . .
C3 C -0.00631(9) 0.44785(8) 0.59795(8) 0.0363(3) Uani 1 1 d . .
H3A H -0.0492 0.4448 0.5578 0.044 Uiso 1 1 calc R U
H3B H -0.0390 0.4487 0.6441 0.044 Uiso 1 1 calc R U
C5 C 0.10752(8) 0.52212(7) 0.64316(7) 0.0295(3) Uani 1 1 d . .
C6 C 0.13219(9) 0.59402(7) 0.66332(7) 0.0337(3) Uani 1 1 d . .
H6 H 0.1039 0.6360 0.6427 0.040 Uiso 1 1 calc R U
C7 C 0.19756(9) 0.60275(7) 0.71314(7) 0.0324(3) Uani 1 1 d . .
H7 H 0.2190 0.6511 0.7235 0.039 Uiso 1 1 calc R U
C8 C 0.23378(8) 0.54074(7) 0.74948(7) 0.0276(3) Uani 1 1 d . .
C9 C 0.29946(9) 0.55138(7) 0.80420(7) 0.0315(3) Uani 1 1 d . .
H9 H 0.3220 0.5998 0.8124 0.038 Uiso 1 1 calc R U
C10 C 0.33006(8) 0.49443(8) 0.84430(7) 0.0321(3) Uani 1 1 d . .
H10 H 0.3762 0.5026 0.8780 0.038 Uiso 1 1 calc R U
C11 C 0.29351(8) 0.42147(7) 0.83649(7) 0.0285(3) Uani 1 1 d . .
C12 C 0.31653(8) 0.36380(8) 0.88481(7) 0.0335(3) Uani 1 1 d . .
H12 H 0.3618 0.3720 0.9193 0.040 Uiso 1 1 calc R U
C14 C 0.20744(9) 0.28466(7) 0.83292(7) 0.0326(3) Uani 1 1 d . .
H14 H 0.1762 0.2391 0.8331 0.039 Uiso 1 1 calc R U
C13 C 0.27512(9) 0.29639(8) 0.88311(7) 0.0358(3) Uani 1 1 d . .
H13 H 0.2921 0.2580 0.9156 0.043 Uiso 1 1 calc R U
C16 C 0.22928(8) 0.40808(7) 0.78189(6) 0.0250(3) Uani 1 1 d . .
C15 C 0.18600(8) 0.33878(7) 0.78342(7) 0.0276(3) Uani 1 1 d . .
H15 H 0.1408 0.3293 0.7492 0.033 Uiso 1 1 calc R U
C17 C 0.20447(8) 0.46807(7) 0.73274(6) 0.0248(3) Uani 1 1 d . .
C19 C 0.13442(8) 0.39016(7) 0.62843(6) 0.0256(3) Uani 1 1 d . .
C18 C 0.14851(8) 0.45918(7) 0.67067(7) 0.0256(3) Uani 1 1 d . .
C21 C 0.29371(8) 0.34661(7) 0.62891(6) 0.0249(3) Uani 1 1 d . .
C20 C 0.19939(8) 0.33734(7) 0.61245(6) 0.0249(3) Uani 1 1 d . .
C22 C 0.34257(8) 0.41457(7) 0.62623(6) 0.0245(3) Uani 1 1 d . .
C23 C 0.31927(8) 0.47851(7) 0.58170(6) 0.0247(3) Uani 1 1 d . .
C24 C 0.25754(8) 0.47504(7) 0.52455(6) 0.0274(3) Uani 1 1 d . .
H24 H 0.2281 0.4296 0.5151 0.033 Uiso 1 1 calc R U
C25 C 0.23936(9) 0.53596(8) 0.48247(7) 0.0319(3) Uani 1 1 d . .
H25 H 0.1981 0.5320 0.4441 0.038 Uiso 1 1 calc R U
C26 C 0.28102(9) 0.60404(8) 0.49543(7) 0.0351(3) Uani 1 1 d . .
H26 H 0.2659 0.6466 0.4677 0.042 Uiso 1 1 calc R U
C27 C 0.34354(9) 0.60858(7) 0.54820(7) 0.0333(3) Uani 1 1 d . .
H27 H 0.3727 0.6544 0.5563 0.040 Uiso 1 1 calc R U
C28 C 0.36559(8) 0.54620(7) 0.59102(7) 0.0284(3) Uani 1 1 d . .
C29 C 0.43688(8) 0.55010(7) 0.64135(7) 0.0322(3) Uani 1 1 d . .
H29 H 0.4647 0.5964 0.6504 0.039 Uiso 1 1 calc R U
C30 C 0.46476(8) 0.48857(8) 0.67590(7) 0.0324(3) Uani 1 1 d . .
H30 H 0.5148 0.4915 0.7064 0.039 Uiso 1 1 calc R U
C31 C 0.42073(8) 0.41866(7) 0.66769(7) 0.0281(3) Uani 1 1 d . .
C32 C 0.45472(9) 0.35422(8) 0.70089(7) 0.0330(3) Uani 1 1 d . .
H32 H 0.5059 0.3579 0.7300 0.040 Uiso 1 1 calc R U
C33 C 0.41546(9) 0.28652(8) 0.69201(7) 0.0333(3) Uani 1 1 d . .
H33 H 0.4417 0.2427 0.7107 0.040 Uiso 1 1 calc R U
C34 C 0.33582(8) 0.28341(7) 0.65476(7) 0.0283(3) Uani 1 1 d . .
O35 O 0.29784(6) 0.21482(5) 0.64624(5) 0.0337(2) Uani 1 1 d . .
C36 C 0.24512(9) 0.21182(7) 0.58109(7) 0.0318(3) Uani 1 1 d . .
H36A H 0.2199 0.1615 0.5756 0.038 Uiso 1 1 calc R U
H36B H 0.2822 0.2219 0.5384 0.038 Uiso 1 1 calc R U
C37 C 0.17302(8) 0.26808(7) 0.58475(6) 0.0277(3) Uani 1 1 d . .
C38 C 0.08640(9) 0.25406(7) 0.56419(6) 0.0306(3) Uani 1 1 d . .
C39 C -0.06465(10) 0.30352(10) 0.53461(9) 0.0465(4) Uani 1 1 d . .
H39A H -0.1009 0.2782 0.5706 0.070 Uiso 1 1 calc R U
H39B H -0.0624 0.2737 0.4902 0.070 Uiso 1 1 calc R U
H39C H -0.0899 0.3523 0.5237 0.070 Uiso 1 1 calc R U
C40 C 0.05684(10) 0.17736(8) 0.54163(8) 0.0407(3) Uani 1 1 d . .
H40A H 0.1077 0.1446 0.5378 0.061 Uiso 1 1 calc R U
H40B H 0.0271 0.1802 0.4946 0.061 Uiso 1 1 calc R U
H40C H 0.0165 0.1575 0.5779 0.061 Uiso 1 1 calc R U
C41 C 0.52474(9) 0.02014(9) 0.39065(8) 0.0416(4) Uani 1 1 d . .
C42 C 0.45561(9) 0.02462(8) 0.34100(8) 0.0361(3) Uani 1 1 d . .
C43 C 0.42709(10) -0.03914(8) 0.29321(9) 0.0448(4) Uani 1 1 d . .
H43A H 0.4526 -0.0330 0.2443 0.054 Uiso 1 1 calc R U
H43B H 0.4490 -0.0864 0.3137 0.054 Uiso 1 1 calc R U
O44 O 0.33331(7) -0.04199(5) 0.28750(6) 0.0415(2) Uani 1 1 d . .
C45 C 0.29924(9) 0.02246(7) 0.25915(7) 0.0333(3) Uani 1 1 d . .
C46 C 0.22226(10) 0.01732(8) 0.21841(7) 0.0363(3) Uani 1 1 d . .
H46 H 0.1949 -0.0294 0.2107 0.044 Uiso 1 1 calc R U
C47 C 0.18721(9) 0.08069(8) 0.18995(7) 0.0349(3) Uani 1 1 d . .
H47 H 0.1328 0.0783 0.1651 0.042 Uiso 1 1 calc R U
C48 C 0.23029(8) 0.14971(7) 0.19671(7) 0.0289(3) Uani 1 1 d . .
C49 C 0.19223(9) 0.21530(8) 0.16578(7) 0.0326(3) Uani 1 1 d . .
H49 H 0.1370 0.2121 0.1423 0.039 Uiso 1 1 calc R U
C50 C 0.23336(9) 0.28152(7) 0.16933(7) 0.0317(3) Uani 1 1 d . .
H50 H 0.2045 0.3250 0.1527 0.038 Uiso 1 1 calc R U
C51 C 0.32022(8) 0.28651(7) 0.19809(6) 0.0269(3) Uani 1 1 d . .
C52 C 0.36769(9) 0.35328(7) 0.19225(7) 0.0313(3) Uani 1 1 d . .
H52 H 0.3393 0.3965 0.1744 0.038 Uiso 1 1 calc R U
C53 C 0.45400(9) 0.35693(7) 0.21181(7) 0.0328(3) Uani 1 1 d . .
H53 H 0.4848 0.4026 0.2087 0.039 Uiso 1 1 calc R U
C54 C 0.49664(9) 0.29282(7) 0.23652(7) 0.0321(3) Uani 1 1 d . .
H54 H 0.5572 0.2945 0.2477 0.038 Uiso 1 1 calc R U
C55 C 0.45119(8) 0.22748(7) 0.24461(7) 0.0290(3) Uani 1 1 d . .
H55 H 0.4810 0.1846 0.2616 0.035 Uiso 1 1 calc R U
C56 C 0.36114(8) 0.22271(7) 0.22815(6) 0.0256(3) Uani 1 1 d . .
C57 C 0.31111(8) 0.15402(7) 0.23459(6) 0.0255(3) Uani 1 1 d . .
C58 C 0.33939(8) 0.09006(7) 0.27404(7) 0.0284(3) Uani 1 1 d . .
C59 C 0.40404(8) 0.08876(7) 0.33430(7) 0.0293(3) Uani 1 1 d . .
C60 C 0.41205(8) 0.14441(7) 0.38738(7) 0.0283(3) Uani 1 1 d . .
C61 C 0.35138(8) 0.20813(7) 0.39593(6) 0.0258(3) Uani 1 1 d . .
C62 C 0.25868(8) 0.20739(7) 0.38579(6) 0.0236(2) Uani 1 1 d . .
C63 C 0.20410(8) 0.14101(7) 0.39114(6) 0.0237(2) Uani 1 1 d . .
C64 C 0.23256(8) 0.07478(7) 0.42474(7) 0.0273(3) Uani 1 1 d . .
H64 H 0.2911 0.0715 0.4418 0.033 Uiso 1 1 calc R U
C65 C 0.17786(9) 0.01492(7) 0.43342(7) 0.0317(3) Uani 1 1 d . .
H65 H 0.1984 -0.0285 0.4572 0.038 Uiso 1 1 calc R U
C66 C 0.09175(9) 0.01781(7) 0.40732(7) 0.0336(3) Uani 1 1 d . .
H66 H 0.0547 -0.0243 0.4116 0.040 Uiso 1 1 calc R U
C67 C 0.06141(8) 0.08151(8) 0.37570(7) 0.0319(3) Uani 1 1 d . .
H67 H 0.0033 0.0831 0.3575 0.038 Uiso 1 1 calc R U
C68 C 0.11500(8) 0.14507(7) 0.36960(6) 0.0267(3) Uani 1 1 d . .
C69 C 0.07771(8) 0.21518(7) 0.34934(7) 0.0311(3) Uani 1 1 d . .
H69 H 0.0193 0.2173 0.3319 0.037 Uiso 1 1 calc R U
C70 C 0.12502(9) 0.27810(7) 0.35493(7) 0.0315(3) Uani 1 1 d . .
H70 H 0.0976 0.3245 0.3459 0.038 Uiso 1 1 calc R U
C71 C 0.21587(8) 0.27632(7) 0.37430(6) 0.0270(3) Uani 1 1 d . .
C72 C 0.26227(9) 0.34331(7) 0.38310(7) 0.0324(3) Uani 1 1 d . .
H72 H 0.2336 0.3891 0.3736 0.039 Uiso 1 1 calc R U
C73 C 0.34786(9) 0.34362(7) 0.40501(7) 0.0346(3) Uani 1 1 d . .
H73 H 0.3772 0.3890 0.4151 0.042 Uiso 1 1 calc R U
C74 C 0.39102(8) 0.27578(7) 0.41218(7) 0.0303(3) Uani 1 1 d . .
O75 O 0.47690(6) 0.27729(5) 0.43396(6) 0.0394(2) Uani 1 1 d . .
C76 C 0.49967(10) 0.21272(9) 0.47639(8) 0.0429(4) Uani 1 1 d . .
H76A H 0.4631 0.2110 0.5205 0.052 Uiso 1 1 calc R U
H76B H 0.5616 0.2161 0.4917 0.052 Uiso 1 1 calc R U
C77 C 0.48598(8) 0.14305(8) 0.43287(7) 0.0349(3) Uani 1 1 d . .
C78 C 0.54292(9) 0.08192(9) 0.43478(8) 0.0413(4) Uani 1 1 d . .
C79 C 0.58145(11) -0.04852(10) 0.39514(10) 0.0577(5) Uani 1 1 d . .
H79A H 0.5715 -0.0736 0.4415 0.087 Uiso 1 1 calc R U
H79B H 0.6430 -0.0342 0.3916 0.087 Uiso 1 1 calc R U
H79C H 0.5666 -0.0822 0.3553 0.087 Uiso 1 1 calc R U
C80 C 0.61991(10) 0.08087(11) 0.48643(10) 0.0573(5) Uani 1 1 d . .
H80A H 0.6216 0.1275 0.5138 0.086 Uiso 1 1 calc R U
H80B H 0.6741 0.0754 0.4589 0.086 Uiso 1 1 calc R U
H80C H 0.6139 0.0391 0.5201 0.086 Uiso 1 1 calc R U

loop_
_atom_site_aniso_label
_atom_site_aniso_U_11
_atom_site_aniso_U_22
_atom_site_aniso_U_33
_atom_site_aniso_U_23
_atom_site_aniso_U_13
_atom_site_aniso_U_12
C1 0.0313(7) 0.0403(8) 0.0244(6) -0.0006(5) -0.0008(5) -0.0103(6)
C2 0.0280(6) 0.0357(7) 0.0244(6) 0.0026(5) -0.0004(5) -0.0039(5)
O4 0.0356(5) 0.0354(5) 0.0392(5) 0.0039(4) -0.0085(4) 0.0013(4)
C3 0.0275(7) 0.0410(8) 0.0402(8) -0.0021(6) -0.0045(6) -0.0007(6)
C5 0.0285(6) 0.0329(7) 0.0270(6) 0.0004(5) 0.0012(5) 0.0018(5)
C6 0.0398(8) 0.0270(7) 0.0344(7) 0.0023(5) 0.0044(6) 0.0042(6)
C7 0.0396(7) 0.0251(6) 0.0325(7) -0.0023(5) 0.0062(6) -0.0032(6)
C8 0.0299(7) 0.0273(6) 0.0258(6) -0.0041(5) 0.0054(5) -0.0021(5)
C9 0.0323(7) 0.0305(7) 0.0318(7) -0.0092(5) 0.0043(5) -0.0062(5)
C10 0.0269(6) 0.0388(8) 0.0305(7) -0.0087(6) -0.0006(5) -0.0036(6)
C11 0.0250(6) 0.0342(7) 0.0263(6) -0.0052(5) 0.0038(5) 0.0012(5)
C12 0.0283(7) 0.0435(8) 0.0286(7) -0.0012(6) -0.0025(5) 0.0039(6)
C14 0.0358(7) 0.0289(7) 0.0332(7) 0.0016(5) 0.0032(5) -0.0004(6)
C13 0.0384(8) 0.0363(7) 0.0326(7) 0.0055(6) 0.0000(6) 0.0063(6)
C16 0.0232(6) 0.0279(6) 0.0238(6) -0.0039(5) 0.0043(5) 0.0012(5)
C15 0.0280(6) 0.0282(7) 0.0266(6) -0.0023(5) 0.0017(5) -0.0007(5)
C17 0.0234(6) 0.0271(6) 0.0240(6) -0.0026(5) 0.0052(5) -0.0003(5)
C19 0.0278(6) 0.0269(6) 0.0222(6) 0.0015(5) -0.0001(5) -0.0032(5)
C18 0.0240(6) 0.0268(6) 0.0261(6) -0.0008(5) 0.0034(5) -0.0011(5)
C21 0.0272(6) 0.0253(6) 0.0222(6) -0.0017(5) 0.0014(5) 0.0000(5)
C20 0.0293(6) 0.0247(6) 0.0206(6) 0.0007(5) 0.0002(5) -0.0040(5)
C22 0.0247(6) 0.0257(6) 0.0229(6) -0.0033(5) 0.0030(5) 0.0003(5)
C23 0.0234(6) 0.0272(6) 0.0236(6) -0.0016(5) 0.0043(5) -0.0012(5)
C24 0.0279(6) 0.0293(7) 0.0251(6) -0.0008(5) 0.0030(5) -0.0027(5)
C25 0.0324(7) 0.0368(7) 0.0265(6) 0.0036(5) 0.0000(5) -0.0003(6)
C26 0.0405(8) 0.0318(7) 0.0329(7) 0.0081(6) 0.0055(6) 0.0005(6)
C27 0.0370(7) 0.0273(7) 0.0355(7) 0.0018(5) 0.0061(6) -0.0056(6)
C28 0.0274(6) 0.0293(7) 0.0287(6) -0.0013(5) 0.0050(5) -0.0030(5)
C29 0.0294(7) 0.0306(7) 0.0367(7) -0.0040(6) 0.0015(5) -0.0071(5)
C30 0.0245(6) 0.0380(8) 0.0347(7) -0.0045(6) -0.0029(5) -0.0028(5)
C31 0.0254(6) 0.0315(7) 0.0273(6) -0.0024(5) 0.0019(5) -0.0003(5)
C32 0.0291(7) 0.0386(8) 0.0313(7) 0.0002(6) -0.0037(5) 0.0037(6)
C33 0.0349(7) 0.0322(7) 0.0327(7) 0.0023(5) -0.0024(5) 0.0069(6)
C34 0.0339(7) 0.0254(6) 0.0256(6) -0.0009(5) 0.0033(5) -0.0005(5)
O35 0.0446(5) 0.0236(5) 0.0327(5) 0.0014(4) -0.0037(4) -0.0004(4)
C36 0.0418(8) 0.0258(7) 0.0280(7) -0.0031(5) 0.0010(5) -0.0033(6)
C37 0.0361(7) 0.0275(6) 0.0195(6) 0.0000(5) 0.0025(5) -0.0051(5)
C38 0.0378(7) 0.0341(7) 0.0201(6) -0.0021(5) 0.0032(5) -0.0113(6)
C39 0.0383(8) 0.0569(10) 0.0443(9) -0.0040(7) -0.0101(7) -0.0117(7)
C40 0.0475(8) 0.0409(8) 0.0336(7) -0.0093(6) 0.0067(6) -0.0174(7)
C41 0.0329(7) 0.0456(9) 0.0463(8) 0.0255(7) 0.0181(6) 0.0108(6)
C42 0.0355(7) 0.0318(7) 0.0410(8) 0.0153(6) 0.0169(6) 0.0071(6)
C43 0.0533(9) 0.0289(7) 0.0523(9) 0.0097(6) 0.0200(7) 0.0132(7)
O44 0.0518(6) 0.0216(5) 0.0513(6) 0.0056(4) 0.0141(5) 0.0023(4)
C45 0.0450(8) 0.0223(6) 0.0327(7) 0.0006(5) 0.0155(6) 0.0014(6)
C46 0.0472(8) 0.0290(7) 0.0329(7) -0.0076(6) 0.0113(6) -0.0096(6)
C47 0.0381(7) 0.0364(8) 0.0302(7) -0.0059(6) 0.0060(6) -0.0068(6)
C48 0.0332(7) 0.0295(7) 0.0241(6) -0.0037(5) 0.0060(5) -0.0015(5)
C49 0.0313(7) 0.0388(8) 0.0276(6) -0.0019(5) -0.0005(5) 0.0018(6)
C50 0.0351(7) 0.0305(7) 0.0296(7) 0.0017(5) 0.0004(5) 0.0062(5)
C51 0.0331(7) 0.0249(6) 0.0226(6) -0.0012(5) 0.0045(5) 0.0020(5)
C52 0.0424(8) 0.0237(6) 0.0278(6) 0.0025(5) 0.0038(5) 0.0034(5)
C53 0.0416(8) 0.0270(7) 0.0299(7) 0.0010(5) 0.0046(6) -0.0070(6)
C54 0.0312(7) 0.0346(7) 0.0304(7) 0.0044(5) 0.0036(5) -0.0037(6)
C55 0.0304(7) 0.0285(7) 0.0280(6) 0.0045(5) 0.0054(5) 0.0008(5)
C56 0.0313(6) 0.0238(6) 0.0218(6) -0.0001(5) 0.0058(5) 0.0023(5)
C57 0.0293(6) 0.0237(6) 0.0236(6) -0.0024(5) 0.0082(5) 0.0010(5)
C58 0.0320(7) 0.0236(6) 0.0295(6) 0.0004(5) 0.0101(5) 0.0024(5)
C59 0.0278(6) 0.0257(6) 0.0344(7) 0.0096(5) 0.0097(5) 0.0018(5)
C60 0.0238(6) 0.0293(7) 0.0318(7) 0.0101(5) 0.0049(5) -0.0016(5)
C61 0.0273(6) 0.0269(6) 0.0231(6) 0.0028(5) 0.0012(5) -0.0032(5)
C62 0.0270(6) 0.0255(6) 0.0183(5) -0.0012(5) 0.0017(4) -0.0008(5)
C63 0.0245(6) 0.0259(6) 0.0206(6) -0.0037(5) 0.0025(4) -0.0014(5)
C64 0.0259(6) 0.0282(6) 0.0277(6) -0.0002(5) 0.0032(5) -0.0002(5)
C65 0.0350(7) 0.0253(7) 0.0349(7) 0.0009(5) 0.0054(5) -0.0010(5)
C66 0.0328(7) 0.0300(7) 0.0381(7) -0.0072(6) 0.0064(6) -0.0086(6)
C67 0.0263(6) 0.0374(7) 0.0320(7) -0.0071(6) 0.0003(5) -0.0038(5)
C68 0.0270(6) 0.0305(7) 0.0227(6) -0.0047(5) 0.0014(5) -0.0008(5)
C69 0.0263(6) 0.0380(7) 0.0289(7) -0.0019(5) -0.0026(5) 0.0034(5)
C70 0.0352(7) 0.0289(7) 0.0304(7) 0.0000(5) 0.0007(5) 0.0078(5)
C71 0.0308(7) 0.0273(6) 0.0229(6) -0.0005(5) 0.0041(5) 0.0012(5)
C72 0.0398(7) 0.0239(6) 0.0335(7) -0.0007(5) 0.0066(6) 0.0012(5)
C73 0.0402(8) 0.0276(7) 0.0361(7) -0.0045(5) 0.0057(6) -0.0095(6)
C74 0.0282(6) 0.0344(7) 0.0284(6) 0.0017(5) 0.0021(5) -0.0074(5)
O75 0.0317(5) 0.0401(6) 0.0464(6) 0.0076(4) -0.0066(4) -0.0126(4)
C76 0.0334(7) 0.0514(9) 0.0439(8) 0.0145(7) -0.0096(6) -0.0116(7)
C77 0.0244(6) 0.0431(8) 0.0373(7) 0.0167(6) 0.0035(5) -0.0052(6)
C78 0.0227(7) 0.0552(9) 0.0461(8) 0.0284(7) 0.0072(6) 0.0020(6)
C79 0.0461(9) 0.0610(11) 0.0663(11) 0.0326(9) 0.0216(8) 0.0261(8)
C80 0.0291(8) 0.0776(12) 0.0650(11) 0.0370(10) -0.0016(7) 0.0018(8)

loop_
_atom_type_symbol
_atom_type_description
_atom_type_scat_dispersion_real
_atom_type_scat_dispersion_imag
_atom_type_scat_source
C C 0.0181 0.0091 'International Tables Vol C Tables 4.2.6.8 and 6.1.1.4'
H H 0.0000 0.0000 'International Tables Vol C Tables 4.2.6.8 and 6.1.1.4'
O O 0.0492 0.0322 'International Tables Vol C Tables 4.2.6.8 and 6.1.1.4'

loop_
_geom_angle_atom_site_label_1
_geom_angle_atom_site_label_2
_geom_angle_atom_site_label_3
_geom_angle
C2 C1 C38 118.73(12)
C2 C1 C39 120.51(13)
C38 C1 C39 120.67(13)
C1 C2 C19 121.99(12)
C1 C2 C3 122.84(12)
C19 C2 C3 115.17(12)
C5 O4 C3 112.81(10)
O4 C3 C2 111.32(11)
O4 C3 H3A 109.4
C2 C3 H3A 109.4
O4 C3 H3B 109.4
C2 C3 H3B 109.4
H3A C3 H3B 108.0
O4 C5 C18 120.24(12)
O4 C5 C6 117.20(12)
C18 C5 C6 122.45(12)
C7 C6 C5 118.81(12)
C7 C6 H6 120.6
C5 C6 H6 120.6
C6 C7 C8 120.88(12)
C6 C7 H7 119.6
C8 C7 H7 119.6
C7 C8 C17 120.17(12)
C7 C8 C9 120.02(12)
C17 C8 C9 119.81(12)
C10 C9 C8 121.72(12)
C10 C9 H9 119.1
C8 C9 H9 119.1
C9 C10 C11 120.46(12)
C9 C10 H10 119.8
C11 C10 H10 119.8
C12 C11 C16 119.43(12)
C12 C11 C10 120.90(12)
C16 C11 C10 119.57(12)
C13 C12 C11 121.52(12)
C13 C12 H12 119.2
C11 C12 H12 119.2
C15 C14 C13 120.37(13)
C15 C14 H14 119.8
C13 C14 H14 119.8
C12 C13 C14 119.29(13)
C12 C13 H13 120.4
C14 C13 H13 120.4
C15 C16 C11 117.22(12)
C15 C16 C17 123.03(11)
C11 C16 C17 119.39(11)
C14 C15 C16 121.91(12)
C14 C15 H15 119.0
C16 C15 H15 119.0
C8 C17 C18 117.65(11)
C8 C17 C16 117.81(11)
C18 C17 C16 124.45(11)
C2 C19 C20 117.63(11)
C2 C19 C18 116.98(11)
C20 C19 C18 125.11(11)
C5 C18 C17 117.84(11)
C5 C18 C19 115.28(11)
C17 C18 C19 126.71(11)
C34 C21 C22 117.94(11)
C34 C21 C20 115.29(11)
C22 C21 C20 126.57(11)
C37 C20 C19 118.24(11)
C37 C20 C21 116.87(11)
C19 C20 C21 124.64(11)
C31 C22 C21 117.64(11)
C31 C22 C23 117.81(11)
C21 C22 C23 124.50(11)
C24 C23 C28 117.37(12)
C24 C23 C22 123.13(11)
C28 C23 C22 119.26(11)
C25 C24 C23 121.33(12)
C25 C24 H24 119.3
C23 C24 H24 119.3
C24 C25 C26 120.77(12)
C24 C25 H25 119.6
C26 C25 H25 119.6
C27 C26 C25 119.42(13)
C27 C26 H26 120.3
C25 C26 H26 120.3
C26 C27 C28 121.09(13)
C26 C27 H27 119.5
C28 C27 H27 119.5
C27 C28 C23 119.76(12)
C27 C28 C29 120.21(12)
C23 C28 C29 119.97(12)
C30 C29 C28 120.39(12)
C30 C29 H29 119.8
C28 C29 H29 119.8
C29 C30 C31 121.58(12)
C29 C30 H30 119.2
C31 C30 H30 119.2
C32 C31 C22 120.00(12)
C32 C31 C30 120.22(12)
C22 C31 C30 119.78(12)
C33 C32 C31 121.32(12)
C33 C32 H32 119.3
C31 C32 H32 119.3
C32 C33 C34 118.41(12)
C32 C33 H33 120.8
C34 C33 H33 120.8
O35 C34 C21 120.06(11)
O35 C34 C33 117.38(11)
C21 C34 C33 122.52(12)
C34 O35 C36 111.29(10)
O35 C36 C37 110.22(10)
O35 C36 H36A 109.6
C37 C36 H36A 109.6
O35 C36 H36B 109.6
C37 C36 H36B 109.6
H36A C36 H36B 108.1
C38 C37 C20 121.90(12)
C38 C37 C36 124.19(12)
C20 C37 C36 113.90(11)
C37 C38 C1 118.45(12)
C37 C38 C40 121.43(13)
C1 C38 C40 120.12(12)
C1 C39 H39A 109.5
C1 C39 H39B 109.5
H39A C39 H39B 109.5
C1 C39 H39C 109.5
H39A C39 H39C 109.5
H39B C39 H39C 109.5
C38 C40 H40A 109.5
C38 C40 H40B 109.5
H40A C40 H40B 109.5
C38 C40 H40C 109.5
H40A C40 H40C 109.5
H40B C40 H40C 109.5
C42 C41 C78 118.74(13)
C42 C41 C79 121.01(16)
C78 C41 C79 120.20(15)
C41 C42 C59 121.91(14)
C41 C42 C43 123.66(13)
C59 C42 C43 114.37(13)
O44 C43 C42 110.82(11)
O44 C43 H43A 109.5
C42 C43 H43A 109.5
O44 C43 H43B 109.5
C42 C43 H43B 109.5
H43A C43 H43B 108.1
C45 O44 C43 111.97(11)
O44 C45 C58 119.82(13)
O44 C45 C46 117.79(12)
C58 C45 C46 122.33(13)
C47 C46 C45 118.73(13)
C47 C46 H46 120.6
C45 C46 H46 120.6
C46 C47 C48 121.27(13)
C46 C47 H47 119.4
C48 C47 H47 119.4
C47 C48 C57 119.80(12)
C47 C48 C49 120.05(12)
C57 C48 C49 120.15(12)
C50 C49 C48 121.30(12)
C50 C49 H49 119.3
C48 C49 H49 119.3
C49 C50 C51 120.35(12)
C49 C50 H50 119.8
C51 C50 H50 119.8
C52 C51 C56 119.56(12)
C52 C51 C50 120.22(12)
C56 C51 C50 120.08(12)
C53 C52 C51 121.19(12)
C53 C52 H52 119.4
C51 C52 H52 119.4
C52 C53 C54 119.58(12)
C52 C53 H53 120.2
C54 C53 H53 120.2
C55 C54 C53 120.32(13)
C55 C54 H54 119.8
C53 C54 H54 119.8
C54 C55 C56 121.47(12)
C54 C55 H55 119.3
C56 C55 H55 119.3
C55 C56 C51 117.59(11)
C55 C56 C57 123.07(11)
C51 C56 C57 119.11(11)
C48 C57 C58 117.91(12)
C48 C57 C56 117.54(11)
C58 C57 C56 124.51(11)
C45 C58 C57 118.19(12)
C45 C58 C59 115.25(12)
C57 C58 C59 126.41(11)
C42 C59 C60 118.52(13)
C42 C59 C58 116.83(12)
C60 C59 C58 124.47(11)
C59 C60 C77 118.10(12)
C59 C60 C61 124.88(11)
C77 C60 C61 116.88(12)
C74 C61 C62 117.85(12)
C74 C61 C60 115.26(11)
C62 C61 C60 126.82(11)
C71 C62 C61 117.94(11)
C71 C62 C63 117.50(11)
C61 C62 C63 124.43(11)
C64 C63 C68 117.42(11)
C64 C63 C62 123.02(11)
C68 C63 C62 119.14(11)
C65 C64 C63 121.76(12)
C65 C64 H64 119.1
C63 C64 H64 119.1
C64 C65 C66 120.20(13)
C64 C65 H65 119.9
C66 C65 H65 119.9
C67 C66 C65 119.65(12)
C67 C66 H66 120.2
C65 C66 H66 120.2
C66 C67 C68 121.16(12)
C66 C67 H67 119.4
C68 C67 H67 119.4
C67 C68 C63 119.52(12)
C67 C68 C69 120.21(11)
C63 C68 C69 119.92(11)
C70 C69 C68 120.44(12)
C70 C69 H69 119.8
C68 C69 H69 119.8
C69 C70 C71 121.32(12)
C69 C70 H70 119.3
C71 C70 H70 119.3
C72 C71 C62 119.97(12)
C72 C71 C70 119.80(12)
C62 C71 C70 120.21(12)
C73 C72 C71 121.24(12)
C73 C72 H72 119.4
C71 C72 H72 119.4
C72 C73 C74 118.46(12)
C72 C73 H73 120.8
C74 C73 H73 120.8
O75 C74 C61 119.72(12)
O75 C74 C73 117.57(12)
C61 C74 C73 122.68(12)
C74 O75 C76 111.81(10)
O75 C76 C77 110.45(11)
O75 C76 H76A 109.6
C77 C76 H76A 109.6
O75 C76 H76B 109.6
C77 C76 H76B 109.6
H76A C76 H76B 108.1
C78 C77 C60 121.76(14)
C78 C77 C76 123.74(13)
C60 C77 C76 114.47(12)
C77 C78 C41 118.98(13)
C77 C78 C80 120.49(16)
C41 C78 C80 120.45(14)
C41 C79 H79A 109.5
C41 C79 H79B 109.5
H79A C79 H79B 109.5
C41 C79 H79C 109.5
H79A C79 H79C 109.5
H79B C79 H79C 109.5
C78 C80 H80A 109.5
C78 C80 H80B 109.5
H80A C80 H80B 109.5
C78 C80 H80C 109.5
H80A C80 H80C 109.5
H80B C80 H80C 109.5

loop_
_geom_bond_atom_site_label_1
_geom_bond_atom_site_label_2
_geom_bond_distance
C1 C2 1.4000(19)
C1 C38 1.405(2)
C1 C39 1.5119(19)
C2 C19 1.4031(17)
C2 C3 1.5045(19)
O4 C5 1.3736(16)
O4 C3 1.4441(17)
C3 H3A 0.9900
C3 H3B 0.9900
C5 C18 1.3907(18)
C5 C6 1.3990(19)
C6 C7 1.365(2)
C6 H6 0.9500
C7 C8 1.4148(19)
C7 H7 0.9500
C8 C17 1.4172(17)
C8 C9 1.4349(18)
C9 C10 1.348(2)
C9 H9 0.9500
C10 C11 1.4352(19)
C10 H10 0.9500
C11 C12 1.4128(19)
C11 C16 1.4255(17)
C12 C13 1.370(2)
C12 H12 0.9500
C14 C15 1.3748(18)
C14 C13 1.4030(19)
C14 H14 0.9500
C13 H13 0.9500
C16 C15 1.4135(18)
C16 C17 1.4601(18)
C15 H15 0.9500
C17 C18 1.4366(17)
C19 C20 1.4084(18)
C19 C18 1.4826(17)
C21 C34 1.3916(18)
C21 C22 1.4353(17)
C21 C20 1.4838(17)
C20 C37 1.4065(17)
C22 C31 1.4195(17)
C22 C23 1.4582(17)
C23 C24 1.4147(17)
C23 C28 1.4205(18)
C24 C25 1.3721(18)
C24 H24 0.9500
C25 C26 1.4021(19)
C25 H25 0.9500
C26 C27 1.365(2)
C26 H26 0.9500
C27 C28 1.4137(19)
C27 H27 0.9500
C28 C29 1.4318(18)
C29 C30 1.3472(19)
C29 H29 0.9500
C30 C31 1.4360(18)
C30 H30 0.9500
C31 C32 1.4107(19)
C32 C33 1.369(2)
C32 H32 0.9500
C33 C34 1.3983(19)
C33 H33 0.9500
C34 O35 1.3742(15)
O35 C36 1.4464(16)
C36 C37 1.5002(19)
C36 H36A 0.9900
C36 H36B 0.9900
C37 C38 1.4007(18)
C38 C40 1.5117(18)
C39 H39A 0.9800
C39 H39B 0.9800
C39 H39C 0.9800
C40 H40A 0.9800
C40 H40B 0.9800
C40 H40C 0.9800
C41 C42 1.399(2)
C41 C78 1.406(2)
C41 C79 1.513(2)
C42 C59 1.4044(18)
C42 C43 1.511(2)
C43 O44 1.4400(19)
C43 H43A 0.9900
C43 H43B 0.9900
O44 C45 1.3751(16)
C45 C58 1.3908(18)
C45 C46 1.398(2)
C46 C47 1.365(2)
C46 H46 0.9500
C47 C48 1.4125(19)
C47 H47 0.9500
C48 C57 1.4207(18)
C48 C49 1.4345(19)
C49 C50 1.3502(19)
C49 H49 0.9500
C50 C51 1.4325(18)
C50 H50 0.9500
C51 C52 1.4094(18)
C51 C56 1.4204(17)
C52 C53 1.3699(19)
C52 H52 0.9500
C53 C54 1.4018(19)
C53 H53 0.9500
C54 C55 1.3756(18)
C54 H54 0.9500
C55 C56 1.4129(18)
C55 H55 0.9500
C56 C57 1.4601(17)
C57 C58 1.4291(18)
C58 C59 1.4859(19)
C59 C60 1.4065(19)
C60 C77 1.4066(18)
C60 C61 1.4851(18)
C61 C74 1.3933(18)
C61 C62 1.4308(17)
C62 C71 1.4193(17)
C62 C63 1.4622(17)
C63 C64 1.4123(18)
C63 C68 1.4211(17)
C64 C65 1.3749(18)
C64 H64 0.9500
C65 C66 1.4027(19)
C65 H65 0.9500
C66 C67 1.368(2)
C66 H66 0.9500
C67 C68 1.4132(18)
C67 H67 0.9500
C68 C69 1.4346(18)
C69 C70 1.3486(19)
C69 H69 0.9500
C70 C71 1.4350(18)
C70 H70 0.9500
C71 C72 1.4092(18)
C72 C73 1.370(2)
C72 H72 0.9500
C73 C74 1.3950(19)
C73 H73 0.9500
C74 O75 1.3735(16)
O75 C76 1.4440(17)
C76 C77 1.504(2)
C76 H76A 0.9900
C76 H76B 0.9900
C77 C78 1.405(2)
C78 C80 1.513(2)
C79 H79A 0.9800
C79 H79B 0.9800
C79 H79C 0.9800
C80 H80A 0.9800
C80 H80B 0.9800
C80 H80C 0.9800

loop_
_geom_torsion_atom_site_label_1
_geom_torsion_atom_site_label_2
_geom_torsion_atom_site_label_3
_geom_torsion_atom_site_label_4
_geom_torsion
C38 C1 C2 C19 -0.42(19)
C39 C1 C2 C19 176.06(12)
C38 C1 C2 C3 178.67(12)
C39 C1 C2 C3 -4.9(2)
C5 O4 C3 C2 -56.19(14)
C1 C2 C3 O4 -144.91(12)
C19 C2 C3 O4 34.24(16)
C3 O4 C5 C18 31.80(16)
C3 O4 C5 C6 -151.85(12)
O4 C5 C6 C7 -177.82(12)
C18 C5 C6 C7 -1.6(2)
C5 C6 C7 C8 -6.51(19)
C6 C7 C8 C17 2.15(19)
C6 C7 C8 C9 -176.96(12)
C7 C8 C9 C10 174.20(12)
C17 C8 C9 C10 -4.91(19)
C8 C9 C10 C11 -3.97(19)
C9 C10 C11 C12 -171.30(12)
C9 C10 C11 C16 5.01(18)
C16 C11 C12 C13 -3.69(19)
C10 C11 C12 C13 172.62(12)
C11 C12 C13 C14 -0.9(2)
C15 C14 C13 C12 3.4(2)
C12 C11 C16 C15 5.63(17)
C10 C11 C16 C15 -170.74(11)
C12 C11 C16 C17 178.99(11)
C10 C11 C16 C17 2.63(17)
C13 C14 C15 C16 -1.3(2)
C11 C16 C15 C14 -3.23(18)
C17 C16 C15 C14 -176.33(12)
C7 C8 C17 C18 9.87(17)
C9 C8 C17 C18 -171.03(11)
C7 C8 C17 C16 -166.88(11)
C9 C8 C17 C16 12.22(17)
C15 C16 C17 C8 161.89(11)
C11 C16 C17 C8 -11.07(16)
C15 C16 C17 C18 -14.61(18)
C11 C16 C17 C18 172.42(11)
C1 C2 C19 C20 15.39(18)
C3 C2 C19 C20 -163.77(11)
C1 C2 C19 C18 -170.45(11)
C3 C2 C19 C18 10.40(16)
O4 C5 C18 C17 -170.27(11)
C6 C5 C18 C17 13.57(18)
O4 C5 C18 C19 14.21(17)
C6 C5 C18 C19 -161.94(12)
C8 C17 C18 C5 -17.29(17)
C16 C17 C18 C5 159.22(11)
C8 C17 C18 C19 157.65(12)
C16 C17 C18 C19 -25.84(19)
C2 C19 C18 C5 -36.04(16)
C20 C19 C18 C5 137.64(13)
C2 C19 C18 C17 148.91(12)
C20 C19 C18 C17 -37.42(19)
C2 C19 C20 C37 -18.94(17)
C18 C19 C20 C37 167.42(11)
C2 C19 C20 C21 166.92(11)
C18 C19 C20 C21 -6.72(19)
C34 C21 C20 C37 -34.85(15)
C22 C21 C20 C37 150.46(12)
C34 C21 C20 C19 139.36(12)
C22 C21 C20 C19 -35.33(18)
C34 C21 C22 C31 -17.08(16)
C20 C21 C22 C31 157.48(11)
C34 C21 C22 C23 160.38(11)
C20 C21 C22 C23 -25.05(19)
C31 C22 C23 C24 162.97(11)
C21 C22 C23 C24 -14.49(18)
C31 C22 C23 C28 -11.18(17)
C21 C22 C23 C28 171.36(11)
C28 C23 C24 C25 -3.75(18)
C22 C23 C24 C25 -177.99(12)
C23 C24 C25 C26 -0.67(19)
C24 C25 C26 C27 3.3(2)
C25 C26 C27 C28 -1.4(2)
C26 C27 C28 C23 -3.12(19)
C26 C27 C28 C29 174.10(13)
C24 C23 C28 C27 5.58(17)
C22 C23 C28 C27 -179.95(11)
C24 C23 C28 C29 -171.65(11)
C22 C23 C28 C29 2.82(17)
C27 C28 C29 C30 -172.08(13)
C23 C28 C29 C30 5.14(19)
C28 C29 C30 C31 -4.5(2)
C21 C22 C31 C32 9.35(17)
C23 C22 C31 C32 -168.29(11)
C21 C22 C31 C30 -170.41(11)
C23 C22 C31 C30 11.95(17)
C29 C30 C31 C32 175.95(13)
C29 C30 C31 C22 -4.29(19)
C22 C31 C32 C33 2.30(19)
C30 C31 C32 C33 -177.94(12)
C31 C32 C33 C34 -6.0(2)
C22 C21 C34 O35 -168.15(11)
C20 C21 C34 O35 16.68(16)
C22 C21 C34 C33 14.07(18)
C20 C21 C34 C33 -161.11(12)
C32 C33 C34 O35 179.72(12)
C32 C33 C34 C21 -2.4(2)
C21 C34 O35 C36 30.81(15)
C33 C34 O35 C36 -151.29(12)
C34 O35 C36 C37 -60.77(14)
C19 C20 C37 C38 8.34(18)
C21 C20 C37 C38 -177.07(11)
C19 C20 C37 C36 -170.49(11)
C21 C20 C37 C36 4.11(15)
O35 C36 C37 C38 -136.41(12)
O35 C36 C37 C20 42.39(15)
C20 C37 C38 C1 6.69(18)
C36 C37 C38 C1 -174.61(12)
C20 C37 C38 C40 -173.77(11)
C36 C37 C38 C40 4.93(19)
C2 C1 C38 C37 -10.59(18)
C39 C1 C38 C37 172.94(12)
C2 C1 C38 C40 169.86(12)
C39 C1 C38 C40 -6.62(19)
C78 C41 C42 C59 -0.21(19)
C79 C41 C42 C59 -177.84(12)
C78 C41 C42 C43 -177.04(12)
C79 C41 C42 C43 5.3(2)
C41 C42 C43 O44 140.46(13)
C59 C42 C43 O44 -36.58(16)
C42 C43 O44 C45 59.18(15)
C43 O44 C45 C58 -33.44(16)
C43 O44 C45 C46 149.25(12)
O44 C45 C46 C47 179.82(12)
C58 C45 C46 C47 2.6(2)
C45 C46 C47 C48 4.4(2)
C46 C47 C48 C57 -0.86(19)
C46 C47 C48 C49 179.53(12)
C47 C48 C49 C50 -177.77(12)
C57 C48 C49 C50 2.61(19)
C48 C49 C50 C51 6.06(19)
C49 C50 C51 C52 170.85(12)
C49 C50 C51 C56 -4.81(18)
C56 C51 C52 C53 3.20(18)
C50 C51 C52 C53 -172.48(12)
C51 C52 C53 C54 1.49(19)
C52 C53 C54 C55 -3.3(2)
C53 C54 C55 C56 0.31(19)
C54 C55 C56 C51 4.28(18)
C54 C55 C56 C57 178.68(12)
C52 C51 C56 C55 -5.96(17)
C50 C51 C56 C55 169.73(11)
C52 C51 C56 C57 179.41(11)
C50 C51 C56 C57 -4.90(17)
C47 C48 C57 C58 -9.34(17)
C49 C48 C57 C58 170.27(11)
C47 C48 C57 C56 168.35(11)
C49 C48 C57 C56 -12.03(17)
C55 C56 C57 C48 -161.27(11)
C51 C56 C57 C48 13.05(16)
C55 C56 C57 C58 16.26(18)
C51 C56 C57 C58 -169.42(11)
O44 C45 C58 C57 170.01(11)
C46 C45 C58 C57 -12.80(18)
O44 C45 C58 C59 -14.26(17)
C46 C45 C58 C59 162.93(12)
C48 C57 C58 C45 15.82(17)
C56 C57 C58 C45 -161.70(11)
C48 C57 C58 C59 -159.39(12)
C56 C57 C58 C59 23.09(19)
C41 C42 C59 C60 -11.54(18)
C43 C42 C59 C60 165.56(11)
C41 C42 C59 C58 173.12(11)
C43 C42 C59 C58 -9.78(16)
C45 C58 C59 C42 36.66(16)
C57 C58 C59 C42 -148.01(12)
C45 C58 C59 C60 -138.37(13)
C57 C58 C59 C60 36.96(19)
C42 C59 C60 C77 16.71(17)
C58 C59 C60 C77 -168.34(11)
C42 C59 C60 C61 -167.91(11)
C58 C59 C60 C61 7.04(19)
C59 C60 C61 C74 -139.69(13)
C77 C60 C61 C74 35.75(16)
C59 C60 C61 C62 37.05(19)
C77 C60 C61 C62 -147.51(12)
C74 C61 C62 C71 15.90(17)
C60 C61 C62 C71 -160.77(11)
C74 C61 C62 C63 -159.91(11)
C60 C61 C62 C63 23.42(19)
C71 C62 C63 C64 -158.94(11)
C61 C62 C63 C64 16.89(18)
C71 C62 C63 C68 13.35(16)
C61 C62 C63 C68 -170.82(11)
C68 C63 C64 C65 3.04(18)
C62 C63 C64 C65 175.46(11)
C63 C64 C65 C66 1.36(19)
C64 C65 C66 C67 -2.5(2)
C65 C66 C67 C68 -0.8(2)
C66 C67 C68 C63 5.27(19)
C66 C67 C68 C69 -167.97(12)
C64 C63 C68 C67 -6.25(17)
C62 C63 C68 C67 -178.97(11)
C64 C63 C68 C69 167.02(11)
C62 C63 C68 C69 -5.70(17)
C67 C68 C69 C70 169.03(12)
C63 C68 C69 C70 -4.20(18)
C68 C69 C70 C71 6.15(19)
C61 C62 C71 C72 -8.81(17)
C63 C62 C71 C72 167.30(11)
C61 C62 C71 C70 172.24(11)
C63 C62 C71 C70 -11.65(17)
C69 C70 C71 C72 -176.92(12)
C69 C70 C71 C62 2.03(19)
C62 C71 C72 C73 -2.18(19)
C70 C71 C72 C73 176.77(12)
C71 C72 C73 C74 5.8(2)
C62 C61 C74 O75 169.35(11)
C60 C61 C74 O75 -13.60(17)
C62 C61 C74 C73 -12.87(19)
C60 C61 C74 C73 164.19(12)
C72 C73 C74 O75 179.77(12)
C72 C73 C74 C61 1.9(2)
C61 C74 O75 C76 -34.08(17)
C73 C74 O75 C76 148.02(13)
C74 O75 C76 C77 60.09(15)
C59 C60 C77 C78 -10.87(18)
C61 C60 C77 C78 173.37(11)
C59 C60 C77 C76 167.19(11)
C61 C60 C77 C76 -8.56(16)
O75 C76 C77 C78 140.28(13)
O75 C76 C77 C60 -37.75(16)
C60 C77 C78 C41 -0.81(19)
C76 C77 C78 C41 -178.70(12)
C60 C77 C78 C80 -177.58(12)
C76 C77 C78 C80 4.5(2)
C42 C41 C78 C77 6.38(19)
C79 C41 C78 C77 -175.97(12)
C42 C41 C78 C80 -176.85(12)
C79 C41 C78 C80 0.8(2)
